data_7120378
loop_
_publ_author_name
'Zhong, Jian-Ji'
'Yang, Chen'
'Chang, Xiao-Yong'
'Zou, Chao'
'Lu, Wei'
'Che, Chi-Ming'

_publ_section_title
;
 Platinum(ii) photo-catalysis for highly selective difluoroalkylation
 reactions
;
_journal_name_full 'Chem. Commun.'
_journal_paper_doi 10.1039/C7CC03823B
_journal_year 2017
_chemical_absolute_configuration ad
_chemical_formula_moiety 'C67 H49 N2 O P2 Pt, B F4, 0.5(C H4 O)'
_chemical_formula_sum 'C67.5 H51 B F4 N2 O1.5 P2 Pt'
_chemical_formula_weight 1257.94
_space_group_crystal_system triclinic
_space_group_IT_number 1
_space_group_name_Hall 'P 1'
_space_group_name_H-M_alt 'P 1'
_symmetry_space_group_name_Hall 'P 1'
_symmetry_space_group_name_H-M 'P 1'
_atom_sites_solution_hydrogens geom
_atom_sites_solution_primary heavy
_audit_creation_date 2016-08-18
_audit_creation_method
;
Olex2 1.2-alpha
(compiled 2016.02.24 svn.r3266 for OlexSys, GUI svn.r5155)
;
_audit_update_record
;
2017-04-14 deposited with the CCDC.
2017-06-19 downloaded from the CCDC.
;
_cell_angle_alpha 97.7440(10)
_cell_angle_beta 98.3340(10)
_cell_angle_gamma 101.0580(10)
_cell_formula_units_Z 2
_cell_length_a 11.2381(7)
_cell_length_b 14.8266(9)
_cell_length_c 16.8813(10)
_cell_measurement_reflns_used 9590
_cell_measurement_temperature 100
_cell_measurement_theta_max 65.74
_cell_measurement_theta_min 3.08
_cell_volume 2692.9(3)
_computing_cell_refinement 'SAINT v7.68A (Bruker, 2009)'
_computing_data_reduction 'SAINT v7.68A (Bruker, 2009)'
_computing_molecular_graphics 'Olex2 (Dolomanov et al., 2009)'
_computing_publication_material 'Olex2 (Dolomanov et al., 2009)'
_computing_structure_refinement 'XL (Sheldrick, 2008)'
_computing_structure_solution 'XS (Sheldrick, 2008)'
_diffrn_ambient_temperature 100
_diffrn_measured_fraction_theta_full 0.953
_diffrn_measured_fraction_theta_max 0.953
_diffrn_measurement_device_type 'Bruker APEX-II CCD'
_diffrn_measurement_method '\f and \w scans'
_diffrn_radiation_monochromator graphite
_diffrn_radiation_type CuK\a
_diffrn_radiation_wavelength 1.54178
_diffrn_reflns_av_R_equivalents 0.0453
_diffrn_reflns_av_unetI/netI 0.0416
_diffrn_reflns_Laue_measured_fraction_full 0.953
_diffrn_reflns_Laue_measured_fraction_max 0.953
_diffrn_reflns_limit_h_max 9
_diffrn_reflns_limit_h_min -13
_diffrn_reflns_limit_k_max 17
_diffrn_reflns_limit_k_min -17
_diffrn_reflns_limit_l_max 19
_diffrn_reflns_limit_l_min -19
_diffrn_reflns_number 51084
_diffrn_reflns_point_group_measured_fraction_full 0.582
_diffrn_reflns_point_group_measured_fraction_max 0.582
_diffrn_reflns_theta_full 66.804
_diffrn_reflns_theta_max 66.804
_diffrn_reflns_theta_min 2.683
_diffrn_standards_number 0
_exptl_absorpt_coefficient_mu 5.949
_exptl_absorpt_correction_T_max 0.4661
_exptl_absorpt_correction_T_min 0.3319
_exptl_absorpt_correction_type multi-scan
_exptl_absorpt_process_details
;
SADABS-2008/1 (Bruker,2008) was used for absorption correction.
wR2(int) was 0.0746 before and 0.0573 after correction.
The Ratio of minimum to maximum transmission is 0.7121.
The \l/2 correction factor is 0.0015.
;
_exptl_crystal_colour yellow
_exptl_crystal_colour_primary yellow
_exptl_crystal_density_diffrn 1.551
_exptl_crystal_description irregular
_exptl_crystal_F_000 1262
_exptl_crystal_preparation 'recrystallized from solvent'
_exptl_crystal_recrystallization_method MeOH/Hexane
_exptl_crystal_size_max 0.26
_exptl_crystal_size_mid 0.25
_exptl_crystal_size_min 0.22
_refine_diff_density_max 0.956
_refine_diff_density_min -0.703
_refine_diff_density_rms 0.081
_refine_ls_abs_structure_details
;
 Classical Flack method preferred over Parsons because s.u. lower.
;
_refine_ls_abs_structure_Flack 0.007(4)
_refine_ls_extinction_method none
_refine_ls_goodness_of_fit_ref 1.051
_refine_ls_hydrogen_treatment constr
_refine_ls_matrix_type full
_refine_ls_number_parameters 1427
_refine_ls_number_reflns 11133
_refine_ls_number_restraints 3
_refine_ls_restrained_S_all 1.051
_refine_ls_R_factor_all 0.0248
_refine_ls_R_factor_gt 0.0248
_refine_ls_shift/su_max 0.001
_refine_ls_shift/su_mean 0.000
_refine_ls_structure_factor_coef Fsqd
_refine_ls_weighting_details 'w=1/[\s^2^(Fo^2^)+(0.0414P)^2^+1.2219P] where P=(Fo^2^+2Fc^2^)/3'
_refine_ls_weighting_scheme calc
_refine_ls_wR_factor_gt 0.0610
_refine_ls_wR_factor_ref 0.0610
_reflns_Friedel_coverage 0.221
_reflns_Friedel_fraction_full 0.211
_reflns_Friedel_fraction_max 0.211
_reflns_number_gt 11132
_reflns_number_total 11133
_reflns_threshold_expression 'I > 2\s(I)'
_cod_depositor_comments
;

2017-11-14
Z value and formula fixed to values more according to usual
chemical conventions.                 miguel
;
_cod_original_formula_sum 'C135 H102 B2 F8 N4 O3 P4 Pt2'
_cod_original_formula_weight 2515.88
_cod_original_formula_moiety '2(C67 H49 N2 O P2 Pt), 2(B F4), C H4 O'
_cod_original_formula_units_Z 1
_cod_data_source_file c7cc03823b2.cif
_cod_data_source_block cxy475_0m
_cod_database_code 7120378
_shelx_space_group_comment
;
The symmetry employed for this shelxl refinement is uniquely defined
by the following loop, which should always be used as a source of
symmetry information in preference to the above space-group names.
They are only intended as comments.
;
_olex2_refinement_description
;
1. Fixed Uiso
 At 1.2 times of:
  All C(H) groups
 At 1.5 times of:
  All C(H,H,H) groups, All O(H) groups
2.a Aromatic/amide H refined with riding coordinates:
 C69(H69), C70(H70), C71(H71), C72(H72), C75(H75), C77(H77), C80(H80),
 C81(H81), C82(H82), C83(H83), C85(H85), C86(H86), C88(H88), C89(H89), C92(H92),
  C93(H93), C94(H94), C95(H95), C96(H96), C98(H98), C99(H99), C100(H100),
 C101(H101), C102(H102), C104(H104), C105(H105), C107(H107), C108(H108),
 C109(H109), C110(H110), C115(H115), C116(H116), C117(H117), C118(H118),
 C120(H120), C121(H121), C124(H124), C125(H125), C126(H126), C127(H127),
 C128(H128), C130(H130), C131(H131), C132(H132), C133(H133), C134(H134), C2(H2),
  C3(H3), C4(H4), C5(H5), C8(H8), C10(H10), C13(H13), C14(H14), C15(H15),
 C16(H16), C18(H18), C19(H19), C21(H21), C22(H22), C25(H25), C26(H26), C27(H27),
  C28(H28), C29(H29), C31(H31), C32(H32), C33(H33), C34(H34), C35(H35),
 C37(H37), C38(H38), C40(H40), C41(H41), C42(H42), C43(H43), C48(H48), C49(H49),
  C50(H50), C51(H51), C53(H53), C54(H54), C57(H57), C58(H58), C59(H59),
 C60(H60), C61(H61), C63(H63), C64(H64), C65(H65), C66(H66), C67(H67)
2.b Idealised Me refined as rotating group:
 C90(H90A,H90B,H90C), C23(H23A,H23B,H23C), C135(H13A,H13B,H13C)
2.c Idealised tetrahedral OH refined as rotating group:
 O3(H3A)
;
_shelx_shelxl_version_number 2014/7
_olex2_exptl_crystal_mounting_method 'Nylon loop'
_olex2_submission_special_instructions 'No special instructions were received'

loop_
_space_group_symop_operation_xyz
'x, y, z'

loop_
_atom_site_label
_atom_site_type_symbol
_atom_site_fract_x
_atom_site_fract_y
_atom_site_fract_z
_atom_site_U_iso_or_equiv
_atom_site_adp_type
_atom_site_occupancy
_atom_site_site_symmetry_order
_atom_site_calc_flag
_atom_site_refinement_flags_posn
Pt1 Pt -0.00448(2) -0.32654(2) -0.22895(2) 0.01416(6) Uani 1 1 d .
P1 P -0.09130(11) -0.35518(8) -0.12040(7) 0.0154(2) Uani 1 1 d .
P2 P 0.19271(10) -0.26946(8) -0.14995(7) 0.0147(2) Uani 1 1 d .
O1 O 0.3693(4) -0.0711(3) -0.7038(2) 0.0299(9) Uani 1 1 d .
N1 N 0.0560(4) -0.3222(3) -0.3415(2) 0.0155(8) Uani 1 1 d .
N2 N 0.3245(4) -0.4213(3) -0.3253(3) 0.0201(9) Uani 1 1 d .
C68 C -0.1650(5) -0.3220(3) -0.3039(3) 0.0186(10) Uani 1 1 d .
C69 C -0.2871(4) -0.3389(3) -0.2935(3) 0.0193(10) Uani 1 1 d .
H69 H -0.3098 -0.3695 -0.2502 0.023 Uiso 1 1 calc R
C70 C -0.3763(5) -0.3120(4) -0.3451(3) 0.0241(11) Uani 1 1 d .
H70 H -0.4596 -0.3249 -0.3375 0.029 Uiso 1 1 calc R
C71 C -0.3443(5) -0.2660(4) -0.4084(3) 0.0240(11) Uani 1 1 d .
H71 H -0.4055 -0.2463 -0.4428 0.029 Uiso 1 1 calc R
C72 C -0.2237(5) -0.2490(4) -0.4211(4) 0.0212(11) Uani 1 1 d .
H72 H -0.2015 -0.2179 -0.4642 0.025 Uiso 1 1 calc R
C73 C -0.1351(5) -0.2783(3) -0.3697(3) 0.0183(11) Uani 1 1 d .
C74 C -0.0103(4) -0.2750(3) -0.3882(3) 0.0177(10) Uani 1 1 d .
C75 C 0.0367(5) -0.2367(3) -0.4510(3) 0.0176(9) Uani 1 1 d .
H75 H -0.0105 -0.2040 -0.4835 0.021 Uiso 1 1 calc R
C76 C 0.1526(4) -0.2459(3) -0.4666(3) 0.0175(9) Uani 1 1 d .
C77 C 0.2098(4) -0.3061(3) -0.4251(3) 0.0183(10) Uani 1 1 d .
H77 H 0.2843 -0.3200 -0.4385 0.022 Uiso 1 1 calc R
C78 C 0.1587(5) -0.3455(3) -0.3648(3) 0.0166(10) Uani 1 1 d .
C79 C 0.2032(5) -0.4250(3) -0.3340(3) 0.0165(9) Uani 1 1 d .
C80 C 0.1172(5) -0.5041(3) -0.3278(3) 0.0193(10) Uani 1 1 d .
H80 H 0.0317 -0.5043 -0.3351 0.023 Uiso 1 1 calc R
C81 C 0.1598(5) -0.5830(3) -0.3106(3) 0.0235(11) Uani 1 1 d .
H81 H 0.1038 -0.6382 -0.3063 0.028 Uiso 1 1 calc R
C82 C 0.2854(5) -0.5792(4) -0.2998(3) 0.0261(11) Uani 1 1 d .
H82 H 0.3175 -0.6314 -0.2875 0.031 Uiso 1 1 calc R
C83 C 0.3630(5) -0.4971(4) -0.3075(3) 0.0251(11) Uani 1 1 d .
H83 H 0.4490 -0.4947 -0.2996 0.030 Uiso 1 1 calc R
C84 C 0.2106(5) -0.1994(3) -0.5284(3) 0.0184(10) Uani 1 1 d .
C85 C 0.3379(5) -0.1708(4) -0.5178(3) 0.0211(10) Uani 1 1 d .
H85 H 0.3866 -0.1806 -0.4701 0.025 Uiso 1 1 calc R
C86 C 0.3965(5) -0.1281(3) -0.5750(3) 0.0228(10) Uani 1 1 d .
H86 H 0.4837 -0.1090 -0.5666 0.027 Uiso 1 1 calc R
C87 C 0.3241(5) -0.1142(4) -0.6443(3) 0.0230(11) Uani 1 1 d .
C88 C 0.1963(5) -0.1426(4) -0.6560(3) 0.0268(11) Uani 1 1 d .
H88 H 0.1475 -0.1322 -0.7034 0.032 Uiso 1 1 calc R
C89 C 0.1400(5) -0.1857(4) -0.5995(3) 0.0242(11) Uani 1 1 d .
H89 H 0.0529 -0.2062 -0.6088 0.029 Uiso 1 1 calc R
C90 C 0.4996(6) -0.0326(4) -0.6913(4) 0.0365(14) Uani 1 1 d .
H90A H 0.5192 -0.0027 -0.7375 0.055 Uiso 1 1 calc GR
H90B H 0.5446 -0.0826 -0.6865 0.055 Uiso 1 1 calc GR
H90C H 0.5235 0.0136 -0.6414 0.055 Uiso 1 1 calc GR
C91 C -0.2062(5) -0.4647(3) -0.1522(3) 0.0194(10) Uani 1 1 d .
C92 C -0.1763(5) -0.5355(4) -0.2040(3) 0.0207(10) Uani 1 1 d .
H92 H -0.0973 -0.5265 -0.2192 0.025 Uiso 1 1 calc R
C93 C -0.2609(5) -0.6185(4) -0.2333(3) 0.0230(11) Uani 1 1 d .
H93 H -0.2395 -0.6670 -0.2675 0.028 Uiso 1 1 calc R
C94 C -0.3777(5) -0.6306(4) -0.2123(4) 0.0225(11) Uani 1 1 d .
H94 H -0.4370 -0.6867 -0.2336 0.027 Uiso 1 1 calc R
C95 C -0.4075(5) -0.5612(4) -0.1605(3) 0.0234(11) Uani 1 1 d .
H95 H -0.4868 -0.5699 -0.1457 0.028 Uiso 1 1 calc R
C96 C -0.3209(5) -0.4781(4) -0.1301(3) 0.0214(11) Uani 1 1 d .
H96 H -0.3411 -0.4307 -0.0940 0.026 Uiso 1 1 calc R
C97 C -0.1725(5) -0.2749(4) -0.0723(3) 0.0184(10) Uani 1 1 d .
C98 C -0.2090(5) -0.2041(3) -0.1106(3) 0.0228(10) Uani 1 1 d .
H98 H -0.1892 -0.1959 -0.1623 0.027 Uiso 1 1 calc R
C99 C -0.2745(5) -0.1459(4) -0.0724(3) 0.0263(11) Uani 1 1 d .
H99 H -0.2990 -0.0976 -0.0981 0.032 Uiso 1 1 calc R
C100 C -0.3043(5) -0.1577(4) 0.0026(4) 0.0274(12) Uani 1 1 d .
H100 H -0.3503 -0.1181 0.0276 0.033 Uiso 1 1 calc R
C101 C -0.2676(5) -0.2267(4) 0.0415(4) 0.0253(11) Uani 1 1 d .
H101 H -0.2866 -0.2339 0.0936 0.030 Uiso 1 1 calc R
C102 C -0.2027(5) -0.2851(4) 0.0035(3) 0.0216(10) Uani 1 1 d .
H102 H -0.1783 -0.3331 0.0298 0.026 Uiso 1 1 calc R
C103 C 0.0143(4) -0.3776(3) -0.0355(3) 0.0150(9) Uani 1 1 d .
C104 C 0.0096(5) -0.4708(4) -0.0223(3) 0.0205(10) Uani 1 1 d .
H104 H -0.0553 -0.5195 -0.0522 0.025 Uiso 1 1 calc R
C105 C 0.0968(5) -0.4905(4) 0.0326(3) 0.0227(11) Uani 1 1 d .
H105 H 0.0929 -0.5534 0.0395 0.027 Uiso 1 1 calc R
C106 C 0.1933(5) -0.4205(4) 0.0799(3) 0.0208(10) Uani 1 1 d .
C107 C 0.2884(5) -0.4416(4) 0.1336(3) 0.0247(12) Uani 1 1 d .
H107 H 0.2869 -0.5047 0.1392 0.030 Uiso 1 1 calc R
C108 C 0.3827(5) -0.3731(4) 0.1778(3) 0.0249(12) Uani 1 1 d .
H108 H 0.4469 -0.3889 0.2128 0.030 Uiso 1 1 calc R
C109 C 0.3848(5) -0.2789(4) 0.1715(3) 0.0255(11) Uani 1 1 d .
H109 H 0.4487 -0.2311 0.2038 0.031 Uiso 1 1 calc R
C110 C 0.2950(5) -0.2565(4) 0.1193(3) 0.0236(11) Uani 1 1 d .
H110 H 0.2985 -0.1929 0.1147 0.028 Uiso 1 1 calc R
C111 C 0.1960(4) -0.3260(3) 0.0713(3) 0.0181(10) Uani 1 1 d .
C112 C 0.1058(4) -0.3058(3) 0.0112(3) 0.0178(10) Uani 1 1 d .
C113 C 0.1227(4) -0.2070(3) -0.0023(3) 0.0169(9) Uani 1 1 d .
C114 C 0.0942(4) -0.1386(3) 0.0556(3) 0.0187(10) Uani 1 1 d .
C115 C 0.0340(5) -0.1635(4) 0.1199(3) 0.0214(10) Uani 1 1 d .
H115 H 0.0149 -0.2270 0.1264 0.026 Uiso 1 1 calc R
C116 C 0.0026(5) -0.0971(4) 0.1732(3) 0.0242(11) Uani 1 1 d .
H116 H -0.0396 -0.1151 0.2153 0.029 Uiso 1 1 calc R
C117 C 0.0327(5) -0.0034(4) 0.1655(4) 0.0271(12) Uani 1 1 d .
H117 H 0.0107 0.0421 0.2025 0.033 Uiso 1 1 calc R
C118 C 0.0932(5) 0.0239(4) 0.1054(3) 0.0264(11) Uani 1 1 d .
H118 H 0.1152 0.0883 0.1021 0.032 Uiso 1 1 calc R
C119 C 0.1236(5) -0.0428(4) 0.0478(3) 0.0229(10) Uani 1 1 d .
C120 C 0.1851(5) -0.0176(4) -0.0153(3) 0.0250(11) Uani 1 1 d .
H120 H 0.2094 0.0465 -0.0191 0.030 Uiso 1 1 calc R
C121 C 0.2109(5) -0.0842(4) -0.0720(4) 0.0214(11) Uani 1 1 d .
H121 H 0.2511 -0.0655 -0.1147 0.026 Uiso 1 1 calc R
C122 C 0.1777(5) -0.1802(3) -0.0669(3) 0.0176(10) Uani 1 1 d .
C123 C 0.2899(5) -0.2025(3) -0.2080(3) 0.0189(10) Uani 1 1 d .
C124 C 0.2380(5) -0.1417(3) -0.2528(3) 0.0208(10) Uani 1 1 d .
H124 H 0.1548 -0.1378 -0.2521 0.025 Uiso 1 1 calc R
C125 C 0.3070(5) -0.0873(4) -0.2981(3) 0.0260(12) Uani 1 1 d .
H125 H 0.2714 -0.0465 -0.3282 0.031 Uiso 1 1 calc R
C126 C 0.4290(5) -0.0935(4) -0.2988(3) 0.0294(12) Uani 1 1 d .
H126 H 0.4771 -0.0562 -0.3292 0.035 Uiso 1 1 calc R
C127 C 0.4803(5) -0.1534(4) -0.2558(3) 0.0284(12) Uani 1 1 d .
H127 H 0.5633 -0.1575 -0.2574 0.034 Uiso 1 1 calc R
C128 C 0.4124(5) -0.2079(4) -0.2100(3) 0.0239(11) Uani 1 1 d .
H128 H 0.4490 -0.2485 -0.1801 0.029 Uiso 1 1 calc R
C129 C 0.2802(4) -0.3477(3) -0.1065(3) 0.0179(10) Uani 1 1 d .
C130 C 0.2315(5) -0.4424(4) -0.1281(3) 0.0177(11) Uani 1 1 d .
H130 H 0.1554 -0.4636 -0.1647 0.021 Uiso 1 1 calc R
C131 C 0.2916(5) -0.5072(4) -0.0973(3) 0.0231(11) Uani 1 1 d .
H131 H 0.2582 -0.5720 -0.1139 0.028 Uiso 1 1 calc R
C132 C 0.4004(5) -0.4762(4) -0.0424(3) 0.0241(11) Uani 1 1 d .
H132 H 0.4415 -0.5198 -0.0201 0.029 Uiso 1 1 calc R
C133 C 0.4497(5) -0.3812(4) -0.0197(3) 0.0241(11) Uani 1 1 d .
H133 H 0.5251 -0.3601 0.0176 0.029 Uiso 1 1 calc R
C134 C 0.3899(4) -0.3173(4) -0.0511(3) 0.0220(10) Uani 1 1 d .
H134 H 0.4237 -0.2525 -0.0348 0.026 Uiso 1 1 calc R
Pt2 Pt 0.00428(2) 0.32569(2) 0.22855(2) 0.01398(6) Uani 1 1 d .
P3 P -0.18607(10) 0.25487(8) 0.25885(7) 0.0141(2) Uani 1 1 d .
P4 P 0.09356(11) 0.35193(8) 0.35985(7) 0.0152(2) Uani 1 1 d .
O2 O -0.3828(4) 0.0596(3) -0.3727(2) 0.0282(8) Uani 1 1 d .
N3 N -0.0604(4) 0.3217(3) 0.1040(2) 0.0159(8) Uani 1 1 d .
N4 N -0.3341(4) 0.4157(3) 0.0969(3) 0.0240(9) Uani 1 1 d .
C1 C 0.1643(4) 0.3265(3) 0.1814(3) 0.0172(9) Uani 1 1 d .
C2 C 0.2873(4) 0.3447(3) 0.2182(3) 0.0176(9) Uani 1 1 d .
H2 H 0.3091 0.3670 0.2749 0.021 Uiso 1 1 calc R
C3 C 0.3784(5) 0.3312(3) 0.1740(3) 0.0209(10) Uani 1 1 d .
H3 H 0.4620 0.3463 0.2004 0.025 Uiso 1 1 calc R
C4 C 0.3497(5) 0.2960(4) 0.0916(3) 0.0217(10) Uani 1 1 d .
H4 H 0.4132 0.2870 0.0618 0.026 Uiso 1 1 calc R
C5 C 0.2279(5) 0.2741(3) 0.0529(3) 0.0201(10) Uani 1 1 d .
H5 H 0.2074 0.2495 -0.0035 0.024 Uiso 1 1 calc R
C6 C 0.1347(5) 0.2885(4) 0.0975(3) 0.0176(11) Uani 1 1 d .
C7 C 0.0084(4) 0.2785(3) 0.0574(3) 0.0171(10) Uani 1 1 d .
C8 C -0.0404(4) 0.2382(3) -0.0221(3) 0.0187(10) Uani 1 1 d .
H8 H 0.0070 0.2058 -0.0532 0.022 Uiso 1 1 calc R
C9 C -0.1584(5) 0.2442(3) -0.0578(3) 0.0194(10) Uani 1 1 d .
C10 C -0.2175(5) 0.3027(3) -0.0115(3) 0.0197(10) Uani 1 1 d .
H10 H -0.2931 0.3154 -0.0353 0.024 Uiso 1 1 calc R
C11 C -0.1663(4) 0.3414(3) 0.0680(3) 0.0164(10) Uani 1 1 d .
C12 C -0.2113(5) 0.4194(4) 0.1116(3) 0.0171(11) Uani 1 1 d .
C13 C -0.1270(4) 0.4945(3) 0.1558(3) 0.0190(10) Uani 1 1 d .
H13 H -0.0419 0.4934 0.1654 0.023 Uiso 1 1 calc R
C14 C -0.1673(5) 0.5721(4) 0.1863(3) 0.0273(12) Uani 1 1 d .
H14 H -0.1100 0.6257 0.2162 0.033 Uiso 1 1 calc R
C15 C -0.2926(5) 0.5709(4) 0.1729(3) 0.0265(12) Uani 1 1 d .
H15 H -0.3228 0.6232 0.1938 0.032 Uiso 1 1 calc R
C16 C -0.3716(5) 0.4917(4) 0.1285(3) 0.0250(11) Uani 1 1 d .
H16 H -0.4574 0.4905 0.1196 0.030 Uiso 1 1 calc R
C17 C -0.2152(5) 0.1951(3) -0.1400(3) 0.0200(10) Uani 1 1 d .
C18 C -0.3444(5) 0.1732(4) -0.1649(3) 0.0211(10) Uani 1 1 d .
H18 H -0.3955 0.1896 -0.1276 0.025 Uiso 1 1 calc R
C19 C -0.3973(5) 0.1286(3) -0.2421(3) 0.0224(10) Uani 1 1 d .
H19 H -0.4844 0.1150 -0.2578 0.027 Uiso 1 1 calc R
C20 C -0.3235(5) 0.1030(4) -0.2982(3) 0.0220(11) Uani 1 1 d .
C21 C -0.1962(5) 0.1236(4) -0.2740(3) 0.0250(11) Uani 1 1 d .
H21 H -0.1452 0.1059 -0.3109 0.030 Uiso 1 1 calc R
C22 C -0.1438(5) 0.1695(4) -0.1964(3) 0.0234(10) Uani 1 1 d .
H22 H -0.0567 0.1841 -0.1812 0.028 Uiso 1 1 calc R
C23 C -0.3123(6) 0.0150(4) -0.4239(3) 0.0364(14) Uani 1 1 d .
H23A H -0.3653 -0.0152 -0.4757 0.055 Uiso 1 1 calc GR
H23B H -0.2794 -0.0319 -0.3972 0.055 Uiso 1 1 calc GR
H23C H -0.2441 0.0617 -0.4339 0.055 Uiso 1 1 calc GR
C24 C 0.2113(5) 0.4598(4) 0.3846(3) 0.0195(11) Uani 1 1 d .
C25 C 0.2079(6) 0.5274(4) 0.3347(3) 0.0286(12) Uani 1 1 d .
H25 H 0.1452 0.5165 0.2881 0.034 Uiso 1 1 calc R
C26 C 0.2954(6) 0.6105(4) 0.3528(4) 0.0349(14) Uani 1 1 d .
H26 H 0.2904 0.6576 0.3202 0.042 Uiso 1 1 calc R
C27 C 0.3905(7) 0.6244(5) 0.4188(5) 0.0335(17) Uani 1 1 d .
H27 H 0.4546 0.6788 0.4283 0.040 Uiso 1 1 calc R
C28 C 0.3928(5) 0.5607(4) 0.4701(4) 0.0318(13) Uani 1 1 d .
H28 H 0.4551 0.5726 0.5170 0.038 Uiso 1 1 calc R
C29 C 0.3035(5) 0.4781(4) 0.4533(3) 0.0251(11) Uani 1 1 d .
H29 H 0.3053 0.4338 0.4889 0.030 Uiso 1 1 calc R
C30 C 0.1670(5) 0.2620(4) 0.3946(3) 0.0170(10) Uani 1 1 d .
C31 C 0.1813(5) 0.1888(3) 0.3369(3) 0.0206(10) Uani 1 1 d .
H31 H 0.1518 0.1868 0.2809 0.025 Uiso 1 1 calc R
C32 C 0.2384(5) 0.1195(4) 0.3614(4) 0.0283(12) Uani 1 1 d .
H32 H 0.2478 0.0704 0.3220 0.034 Uiso 1 1 calc R
C33 C 0.2816(5) 0.1216(4) 0.4428(4) 0.0300(12) Uani 1 1 d .
H33 H 0.3216 0.0745 0.4592 0.036 Uiso 1 1 calc R
C34 C 0.2665(5) 0.1925(4) 0.5005(4) 0.0285(12) Uani 1 1 d .
H34 H 0.2954 0.1934 0.5564 0.034 Uiso 1 1 calc R
C35 C 0.2090(5) 0.2623(4) 0.4767(4) 0.0219(11) Uani 1 1 d .
H35 H 0.1984 0.3104 0.5166 0.026 Uiso 1 1 calc R
C36 C -0.0139(4) 0.3769(3) 0.4283(3) 0.0164(9) Uani 1 1 d .
C37 C -0.0159(5) 0.4720(3) 0.4550(3) 0.0199(10) Uani 1 1 d .
H37 H 0.0447 0.5203 0.4436 0.024 Uiso 1 1 calc R
C38 C -0.1049(5) 0.4938(3) 0.4969(3) 0.0213(10) Uani 1 1 d .
H38 H -0.1076 0.5573 0.5119 0.026 Uiso 1 1 calc R
C39 C -0.1923(5) 0.4241(4) 0.5181(3) 0.0225(11) Uani 1 1 d .
C40 C -0.2869(5) 0.4457(4) 0.5593(3) 0.0273(12) Uani 1 1 d .
H40 H -0.2910 0.5089 0.5744 0.033 Uiso 1 1 calc R
C41 C -0.3725(6) 0.3761(5) 0.5775(4) 0.0299(15) Uani 1 1 d .
H41 H -0.4354 0.3918 0.6051 0.036 Uiso 1 1 calc R
C42 C -0.3689(5) 0.2832(4) 0.5562(3) 0.0272(11) Uani 1 1 d .
H42 H -0.4279 0.2360 0.5706 0.033 Uiso 1 1 calc R
C43 C -0.2809(5) 0.2592(4) 0.5147(3) 0.0234(11) Uani 1 1 d .
H43 H -0.2805 0.1951 0.4997 0.028 Uiso 1 1 calc R
C44 C -0.1896(5) 0.3283(4) 0.4936(3) 0.0195(10) Uani 1 1 d .
C45 C -0.1010(5) 0.3065(4) 0.4456(3) 0.0194(10) Uani 1 1 d .
C46 C -0.1104(4) 0.2065(3) 0.4106(3) 0.0169(9) Uani 1 1 d .
C47 C -0.0725(4) 0.1442(3) 0.4628(3) 0.0172(9) Uani 1 1 d .
C48 C -0.0196(4) 0.1757(4) 0.5462(3) 0.0197(10) Uani 1 1 d .
H48 H -0.0138 0.2387 0.5697 0.024 Uiso 1 1 calc R
C49 C 0.0229(5) 0.1158(4) 0.5927(3) 0.0253(11) Uani 1 1 d .
H49 H 0.0618 0.1381 0.6476 0.030 Uiso 1 1 calc R
C50 C 0.0093(6) 0.0210(4) 0.5596(4) 0.0300(12) Uani 1 1 d .
H50 H 0.0373 -0.0203 0.5927 0.036 Uiso 1 1 calc R
C51 C -0.0432(5) -0.0111(4) 0.4815(4) 0.0268(12) Uani 1 1 d .
H51 H -0.0524 -0.0752 0.4604 0.032 Uiso 1 1 calc R
C52 C -0.0849(5) 0.0486(4) 0.4302(3) 0.0203(10) Uani 1 1 d .
C53 C -0.1405(5) 0.0165(3) 0.3482(3) 0.0211(10) Uani 1 1 d .
H53 H -0.1560 -0.0482 0.3271 0.025 Uiso 1 1 calc R
C54 C -0.1726(5) 0.0771(3) 0.2982(3) 0.0181(10) Uani 1 1 d .
H54 H -0.2062 0.0544 0.2425 0.022 Uiso 1 1 calc R
C55 C -0.1560(4) 0.1733(3) 0.3292(3) 0.0173(10) Uani 1 1 d .
C56 C -0.2746(4) 0.1804(3) 0.1654(3) 0.0175(9) Uani 1 1 d .
C57 C -0.2095(5) 0.1311(3) 0.1165(3) 0.0194(10) Uani 1 1 d .
H57 H -0.1244 0.1344 0.1343 0.023 Uiso 1 1 calc R
C58 C -0.2688(6) 0.0776(4) 0.0422(4) 0.0265(13) Uani 1 1 d .
H58 H -0.2246 0.0438 0.0096 0.032 Uiso 1 1 calc R
C59 C -0.3937(6) 0.0735(4) 0.0159(3) 0.0309(12) Uani 1 1 d .
H59 H -0.4345 0.0373 -0.0350 0.037 Uiso 1 1 calc R
C60 C -0.4576(5) 0.1222(4) 0.0639(4) 0.0313(12) Uani 1 1 d .
H60 H -0.5426 0.1193 0.0461 0.038 Uiso 1 1 calc R
C61 C -0.3978(5) 0.1756(4) 0.1384(3) 0.0236(11) Uani 1 1 d .
H61 H -0.4424 0.2091 0.1710 0.028 Uiso 1 1 calc R
C62 C -0.2938(4) 0.3154(3) 0.3008(3) 0.0172(9) Uani 1 1 d .
C63 C -0.2725(5) 0.4120(4) 0.3078(3) 0.0189(10) Uani 1 1 d .
H63 H -0.2032 0.4450 0.2898 0.023 Uiso 1 1 calc R
C64 C -0.3526(5) 0.4599(4) 0.3411(3) 0.0255(12) Uani 1 1 d .
H64 H -0.3394 0.5256 0.3448 0.031 Uiso 1 1 calc R
C65 C -0.4519(5) 0.4120(4) 0.3692(3) 0.0285(12) Uani 1 1 d .
H65 H -0.5058 0.4452 0.3930 0.034 Uiso 1 1 calc R
C66 C -0.4734(5) 0.3153(4) 0.3628(3) 0.0279(12) Uani 1 1 d .
H66 H -0.5423 0.2829 0.3817 0.034 Uiso 1 1 calc R
C67 C -0.3950(5) 0.2669(4) 0.3292(3) 0.0217(10) Uani 1 1 d .
H67 H -0.4092 0.2010 0.3252 0.026 Uiso 1 1 calc R
F1 F 0.3157(5) 0.2018(4) -0.2469(3) 0.0657(15) Uani 1 1 d .
F2 F 0.3744(5) 0.2684(4) -0.1168(4) 0.0695(15) Uani 1 1 d .
F3 F 0.1787(4) 0.2504(4) -0.1770(4) 0.0826(17) Uani 1 1 d .
F4 F 0.2500(7) 0.1252(4) -0.1496(4) 0.091(2) Uani 1 1 d .
B1 B 0.2800(8) 0.2095(5) -0.1734(5) 0.0415(18) Uani 1 1 d .
F5 F -0.3008(5) -0.2034(3) 0.2700(3) 0.0563(13) Uani 1 1 d .
F6 F -0.3194(4) -0.1686(2) 0.4021(2) 0.0407(8) Uani 1 1 d .
F7 F -0.3691(3) -0.3177(2) 0.3372(2) 0.0426(9) Uani 1 1 d .
F8 F -0.1704(4) -0.2389(4) 0.3697(3) 0.0605(12) Uani 1 1 d .
B2 B -0.2902(6) -0.2330(5) 0.3450(4) 0.0259(13) Uani 1 1 d .
O3 O 0.0420(5) 0.0040(4) -0.2510(3) 0.0485(11) Uani 1 1 d .
H3A H 0.0975 0.0410 -0.2165 0.073 Uiso 1 1 calc GR
C135 C -0.0428(7) -0.0467(5) -0.2109(5) 0.0444(16) Uani 1 1 d .
H13A H -0.1129 -0.0839 -0.2509 0.067 Uiso 1 1 calc GR
H13B H -0.0719 -0.0034 -0.1729 0.067 Uiso 1 1 calc GR
H13C H -0.0026 -0.0882 -0.1809 0.067 Uiso 1 1 calc GR

loop_
_atom_site_aniso_label
_atom_site_aniso_U_11
_atom_site_aniso_U_22
_atom_site_aniso_U_33
_atom_site_aniso_U_23
_atom_site_aniso_U_13
_atom_site_aniso_U_12
Pt1 0.01212(10) 0.01404(10) 0.01574(11) 0.00217(7) 0.00177(7) 0.00213(7)
P1 0.0138(5) 0.0152(6) 0.0170(6) 0.0023(5) 0.0041(4) 0.0018(4)
P2 0.0121(5) 0.0154(5) 0.0151(6) 0.0014(4) 0.0011(4) 0.0014(4)
O1 0.029(2) 0.037(2) 0.029(2) 0.0172(19) 0.0122(18) 0.0074(18)
N1 0.015(2) 0.0167(19) 0.013(2) 0.0011(16) 0.0013(15) 0.0011(16)
N2 0.018(2) 0.022(2) 0.021(2) 0.0028(18) 0.0024(17) 0.0090(18)
C68 0.020(2) 0.013(2) 0.020(2) -0.0019(19) 0.0004(19) 0.0020(18)
C69 0.018(2) 0.015(2) 0.023(2) 0.0012(19) 0.0057(19) 0.0020(18)
C70 0.015(2) 0.024(3) 0.031(3) -0.002(2) 0.005(2) 0.002(2)
C71 0.014(2) 0.026(3) 0.030(3) 0.004(2) -0.005(2) 0.005(2)
C72 0.023(3) 0.019(3) 0.021(3) 0.006(2) -0.002(2) 0.005(2)
C73 0.015(3) 0.015(2) 0.022(3) -0.004(2) 0.002(2) 0.002(2)
C74 0.014(2) 0.015(2) 0.021(2) -0.0030(19) -0.0002(18) 0.0018(18)
C75 0.019(2) 0.017(2) 0.017(2) 0.0062(19) 0.0005(19) 0.0056(19)
C76 0.021(2) 0.014(2) 0.015(2) -0.0009(18) 0.0011(18) 0.0019(18)
C77 0.015(2) 0.018(2) 0.021(2) 0.0017(19) 0.0021(18) 0.0030(18)
C78 0.016(2) 0.018(2) 0.017(2) 0.0037(19) 0.0035(18) 0.0052(19)
C79 0.017(2) 0.020(2) 0.013(2) -0.0003(19) 0.0015(18) 0.007(2)
C80 0.019(2) 0.020(2) 0.018(2) 0.0009(19) 0.0014(19) 0.0056(19)
C81 0.035(3) 0.017(2) 0.016(2) -0.001(2) 0.000(2) 0.003(2)
C82 0.035(3) 0.024(3) 0.021(3) 0.000(2) 0.002(2) 0.016(2)
C83 0.022(3) 0.029(3) 0.027(3) 0.002(2) 0.005(2) 0.012(2)
C84 0.019(2) 0.017(2) 0.019(2) 0.0006(19) 0.0042(19) 0.0053(19)
C85 0.024(3) 0.020(2) 0.019(2) 0.005(2) 0.003(2) 0.004(2)
C86 0.022(3) 0.019(2) 0.026(3) 0.002(2) 0.004(2) 0.002(2)
C87 0.031(3) 0.021(3) 0.020(3) 0.009(2) 0.010(2) 0.006(2)
C88 0.027(3) 0.033(3) 0.023(3) 0.011(2) 0.005(2) 0.010(2)
C89 0.023(3) 0.031(3) 0.019(3) 0.001(2) 0.004(2) 0.009(2)
C90 0.041(3) 0.034(3) 0.039(3) 0.017(3) 0.018(3) 0.003(3)
C91 0.019(2) 0.019(2) 0.021(3) 0.007(2) 0.003(2) 0.004(2)
C92 0.020(2) 0.020(2) 0.023(3) 0.008(2) 0.004(2) 0.004(2)
C93 0.029(3) 0.018(2) 0.020(3) -0.002(2) 0.000(2) 0.006(2)
C94 0.022(3) 0.017(2) 0.026(3) 0.005(2) 0.000(2) -0.001(2)
C95 0.018(2) 0.022(3) 0.028(3) 0.003(2) 0.003(2) 0.002(2)
C96 0.022(3) 0.018(2) 0.024(3) 0.001(2) 0.004(2) 0.003(2)
C97 0.010(2) 0.016(2) 0.024(3) -0.003(2) -0.002(2) -0.0008(19)
C98 0.023(3) 0.018(2) 0.024(3) 0.001(2) -0.002(2) 0.003(2)
C99 0.026(3) 0.017(2) 0.032(3) -0.002(2) -0.003(2) 0.007(2)
C100 0.023(3) 0.021(3) 0.035(3) -0.006(2) 0.004(2) 0.006(2)
C101 0.019(3) 0.024(3) 0.030(3) -0.004(2) 0.007(2) 0.001(2)
C102 0.017(2) 0.018(2) 0.029(3) 0.002(2) 0.005(2) 0.0012(19)
C103 0.015(2) 0.018(2) 0.016(2) 0.0061(19) 0.0078(18) 0.0058(18)
C104 0.018(2) 0.022(2) 0.024(3) 0.008(2) 0.007(2) 0.0053(19)
C105 0.021(3) 0.021(2) 0.031(3) 0.010(2) 0.009(2) 0.007(2)
C106 0.022(3) 0.024(3) 0.021(3) 0.009(2) 0.008(2) 0.008(2)
C107 0.025(3) 0.032(3) 0.023(3) 0.012(2) 0.008(2) 0.012(2)
C108 0.024(3) 0.039(3) 0.019(3) 0.011(2) 0.006(2) 0.017(2)
C109 0.024(3) 0.030(3) 0.021(3) 0.001(2) -0.001(2) 0.008(2)
C110 0.028(3) 0.026(3) 0.019(3) 0.003(2) 0.006(2) 0.011(2)
C111 0.019(2) 0.025(3) 0.013(2) 0.003(2) 0.0051(18) 0.008(2)
C112 0.017(2) 0.023(3) 0.015(2) 0.002(2) 0.0059(19) 0.007(2)
C113 0.013(2) 0.017(2) 0.019(2) 0.0003(19) -0.0007(18) 0.0038(18)
C114 0.019(2) 0.018(2) 0.018(2) 0.0000(19) -0.0012(18) 0.0053(19)
C115 0.019(2) 0.024(3) 0.020(2) 0.004(2) -0.0015(19) 0.006(2)
C116 0.023(3) 0.031(3) 0.020(3) -0.002(2) 0.004(2) 0.013(2)
C117 0.029(3) 0.026(3) 0.027(3) -0.002(2) 0.001(2) 0.015(2)
C118 0.035(3) 0.016(2) 0.027(3) -0.001(2) -0.003(2) 0.013(2)
C119 0.023(3) 0.023(3) 0.021(2) 0.002(2) -0.004(2) 0.006(2)
C120 0.033(3) 0.014(2) 0.026(3) 0.004(2) 0.002(2) 0.003(2)
C121 0.025(3) 0.020(3) 0.016(3) 0.001(2) 0.000(2) 0.002(2)
C122 0.017(2) 0.015(2) 0.016(2) -0.0027(19) -0.0017(19) 0.0014(19)
C123 0.019(3) 0.019(2) 0.016(2) 0.000(2) 0.004(2) -0.0007(19)
C124 0.024(3) 0.015(2) 0.021(3) 0.000(2) 0.002(2) 0.0016(19)
C125 0.032(3) 0.021(3) 0.021(3) 0.002(2) 0.005(2) -0.004(2)
C126 0.034(3) 0.023(3) 0.026(3) 0.000(2) 0.012(2) -0.009(2)
C127 0.023(3) 0.029(3) 0.030(3) -0.001(2) 0.013(2) -0.004(2)
C128 0.024(3) 0.021(2) 0.024(3) 0.001(2) 0.005(2) 0.000(2)
C129 0.017(2) 0.022(2) 0.015(2) 0.0031(19) 0.0052(18) 0.0026(19)
C130 0.016(3) 0.024(3) 0.015(2) 0.002(2) 0.006(2) 0.007(2)
C131 0.028(3) 0.021(3) 0.023(3) 0.004(2) 0.007(2) 0.009(2)
C132 0.024(3) 0.032(3) 0.022(3) 0.010(2) 0.007(2) 0.016(2)
C133 0.016(2) 0.039(3) 0.018(2) 0.005(2) 0.0020(19) 0.008(2)
C134 0.018(2) 0.026(3) 0.019(2) 0.002(2) 0.0031(19) -0.001(2)
Pt2 0.01338(10) 0.01357(10) 0.01444(11) 0.00148(7) 0.00179(7) 0.00266(7)
P3 0.0131(5) 0.0135(5) 0.0155(6) 0.0021(4) 0.0024(4) 0.0023(4)
P4 0.0144(6) 0.0146(5) 0.0151(6) 0.0009(4) 0.0009(4) 0.0016(4)
O2 0.030(2) 0.028(2) 0.0196(19) 0.0000(16) 0.0013(15) -0.0058(16)
N3 0.016(2) 0.0142(19) 0.018(2) 0.0035(16) 0.0059(16) 0.0017(16)
N4 0.023(2) 0.029(2) 0.020(2) 0.0015(19) 0.0031(18) 0.0094(19)
C1 0.017(2) 0.016(2) 0.020(2) 0.0051(19) 0.0032(19) 0.0038(18)
C2 0.016(2) 0.018(2) 0.019(2) 0.0046(19) 0.0004(18) 0.0031(18)
C3 0.017(2) 0.021(2) 0.025(3) 0.006(2) 0.0016(19) 0.0030(19)
C4 0.019(2) 0.025(3) 0.025(3) 0.005(2) 0.008(2) 0.008(2)
C5 0.021(3) 0.022(2) 0.018(3) 0.001(2) 0.000(2) 0.009(2)
C6 0.018(3) 0.012(2) 0.020(3) 0.003(2) -0.001(2) 0.0013(19)
C7 0.017(2) 0.014(2) 0.023(3) 0.0044(19) 0.0053(19) 0.0042(18)
C8 0.017(2) 0.016(2) 0.021(2) 0.0013(19) 0.0017(19) 0.0011(18)
C9 0.022(2) 0.014(2) 0.020(3) 0.004(2) 0.002(2) 0.0004(19)
C10 0.017(2) 0.018(2) 0.023(3) 0.004(2) -0.0004(19) 0.0037(19)
C11 0.015(2) 0.017(2) 0.017(2) 0.0046(19) 0.0041(18) 0.0013(19)
C12 0.019(3) 0.024(3) 0.014(2) 0.009(2) 0.0055(19) 0.012(2)
C13 0.017(2) 0.023(2) 0.016(2) 0.005(2) 0.0032(18) 0.001(2)
C14 0.033(3) 0.024(3) 0.022(3) 0.003(2) 0.006(2) -0.001(2)
C15 0.036(3) 0.025(3) 0.026(3) 0.010(2) 0.014(2) 0.016(2)
C16 0.026(3) 0.032(3) 0.024(3) 0.009(2) 0.006(2) 0.018(2)
C17 0.024(3) 0.015(2) 0.020(3) 0.0023(19) 0.002(2) 0.0043(19)
C18 0.025(3) 0.018(2) 0.020(3) 0.002(2) 0.006(2) 0.004(2)
C19 0.023(3) 0.020(2) 0.022(3) 0.005(2) 0.000(2) 0.001(2)
C20 0.023(3) 0.019(2) 0.020(3) 0.002(2) 0.003(2) -0.003(2)
C21 0.028(3) 0.029(3) 0.018(3) 0.002(2) 0.005(2) 0.005(2)
C22 0.020(3) 0.026(3) 0.021(3) 0.001(2) 0.001(2) 0.001(2)
C23 0.044(4) 0.037(3) 0.019(3) -0.006(2) 0.007(2) -0.008(3)
C24 0.017(2) 0.020(3) 0.018(3) -0.006(2) 0.006(2) 0.000(2)
C25 0.037(3) 0.023(3) 0.021(3) -0.003(2) 0.006(2) -0.002(2)
C26 0.055(4) 0.019(3) 0.032(3) 0.002(2) 0.023(3) 0.001(3)
C27 0.030(4) 0.020(3) 0.045(4) -0.014(3) 0.021(3) -0.005(3)
C28 0.021(3) 0.023(3) 0.044(3) -0.014(3) 0.003(2) 0.002(2)
C29 0.018(3) 0.023(3) 0.032(3) -0.002(2) 0.005(2) 0.004(2)
C30 0.011(2) 0.019(3) 0.021(3) 0.006(2) 0.0019(19) 0.0027(19)
C31 0.021(3) 0.019(2) 0.022(3) 0.004(2) 0.006(2) 0.003(2)
C32 0.026(3) 0.018(3) 0.041(3) 0.005(2) 0.005(2) 0.008(2)
C33 0.026(3) 0.027(3) 0.042(3) 0.013(2) 0.007(2) 0.012(2)
C34 0.020(3) 0.037(3) 0.031(3) 0.017(2) 0.000(2) 0.006(2)
C35 0.017(3) 0.024(3) 0.023(3) 0.005(2) 0.001(2) 0.002(2)
C36 0.020(2) 0.017(2) 0.009(2) -0.0031(18) -0.0017(17) 0.0046(19)
C37 0.019(2) 0.019(2) 0.018(3) 0.001(2) 0.0012(19) 0.0007(19)
C38 0.023(3) 0.017(2) 0.022(3) -0.003(2) 0.000(2) 0.006(2)
C39 0.024(3) 0.028(3) 0.013(2) -0.001(2) -0.0023(19) 0.007(2)
C40 0.029(3) 0.036(3) 0.017(3) -0.005(2) 0.003(2) 0.012(2)
C41 0.024(3) 0.047(4) 0.024(3) 0.005(3) 0.009(2) 0.016(3)
C42 0.024(3) 0.040(3) 0.020(3) 0.010(2) 0.006(2) 0.007(2)
C43 0.022(3) 0.027(3) 0.022(3) 0.004(2) 0.003(2) 0.007(2)
C44 0.021(2) 0.023(3) 0.014(2) 0.002(2) 0.0007(19) 0.007(2)
C45 0.020(2) 0.025(3) 0.013(2) -0.0004(19) 0.0023(19) 0.006(2)
C46 0.015(2) 0.016(2) 0.021(3) 0.004(2) 0.0045(19) 0.0021(18)
C47 0.014(2) 0.017(2) 0.022(2) 0.0064(19) 0.0038(18) 0.0043(18)
C48 0.020(2) 0.021(2) 0.018(2) 0.003(2) 0.0052(19) 0.003(2)
C49 0.023(3) 0.032(3) 0.021(3) 0.008(2) 0.005(2) 0.003(2)
C50 0.032(3) 0.029(3) 0.031(3) 0.011(3) 0.008(2) 0.006(2)
C51 0.031(3) 0.024(3) 0.030(3) 0.011(2) 0.005(2) 0.010(2)
C52 0.021(2) 0.017(2) 0.024(3) 0.007(2) 0.006(2) 0.0044(19)
C53 0.021(2) 0.016(2) 0.029(3) 0.005(2) 0.010(2) 0.0064(19)
C54 0.023(2) 0.015(2) 0.016(2) 0.0029(19) 0.0032(19) 0.0027(19)
C55 0.017(2) 0.017(2) 0.019(2) 0.0039(19) 0.0054(19) 0.0014(18)
C56 0.019(2) 0.012(2) 0.019(2) 0.0013(19) 0.0013(19) 0.0008(18)
C57 0.021(3) 0.015(2) 0.021(3) 0.004(2) 0.004(2) 0.0004(19)
C58 0.037(3) 0.013(2) 0.025(3) 0.000(2) 0.002(2) 0.001(2)
C59 0.038(3) 0.023(3) 0.025(3) 0.001(2) -0.005(2) 0.001(2)
C60 0.026(3) 0.028(3) 0.033(3) -0.002(2) -0.009(2) 0.004(2)
C61 0.025(3) 0.020(2) 0.023(3) -0.001(2) -0.001(2) 0.006(2)
C62 0.015(2) 0.020(2) 0.015(2) 0.0014(19) -0.0024(17) 0.0061(19)
C63 0.018(3) 0.023(3) 0.014(2) 0.002(2) -0.001(2) 0.005(2)
C64 0.032(3) 0.026(3) 0.020(3) -0.002(2) -0.003(2) 0.020(2)
C65 0.021(3) 0.042(3) 0.021(3) -0.004(2) -0.002(2) 0.016(2)
C66 0.016(2) 0.050(4) 0.018(2) 0.006(2) 0.0019(19) 0.008(2)
C67 0.020(2) 0.028(3) 0.017(2) 0.007(2) -0.0001(19) 0.004(2)
F1 0.075(3) 0.084(4) 0.053(3) 0.018(3) 0.031(3) 0.033(3)
F2 0.063(3) 0.060(3) 0.070(3) -0.006(3) 0.018(3) -0.018(2)
F3 0.046(3) 0.062(3) 0.137(5) -0.006(3) 0.031(3) 0.009(2)
F4 0.128(5) 0.055(3) 0.066(3) 0.031(3) -0.016(3) -0.030(3)
B1 0.042(4) 0.035(4) 0.046(5) 0.009(3) 0.016(4) -0.002(3)
F5 0.092(4) 0.038(2) 0.030(2) 0.0081(18) 0.005(2) -0.002(2)
F6 0.051(2) 0.0313(19) 0.037(2) -0.0026(15) 0.0055(16) 0.0084(16)
F7 0.040(2) 0.0292(18) 0.053(2) -0.0016(16) 0.0149(17) -0.0050(15)
F8 0.030(2) 0.081(3) 0.064(3) -0.009(2) -0.0040(19) 0.019(2)
B2 0.025(3) 0.028(3) 0.023(3) 0.005(3) 0.003(2) 0.001(2)
O3 0.053(3) 0.050(3) 0.046(3) 0.017(2) 0.009(2) 0.011(2)
C135 0.047(4) 0.039(4) 0.050(4) 0.016(3) 0.006(3) 0.011(3)

loop_
_atom_type_symbol
_atom_type_description
_atom_type_scat_dispersion_real
_atom_type_scat_dispersion_imag
_atom_type_scat_source
C C 0.0181 0.0091 'International Tables Vol C Tables 4.2.6.8 and 6.1.1.4'
H H 0.0000 0.0000 'International Tables Vol C Tables 4.2.6.8 and 6.1.1.4'
B B 0.0090 0.0039 'International Tables Vol C Tables 4.2.6.8 and 6.1.1.4'
F F 0.0727 0.0534 'International Tables Vol C Tables 4.2.6.8 and 6.1.1.4'
N N 0.0311 0.0180 'International Tables Vol C Tables 4.2.6.8 and 6.1.1.4'
O O 0.0492 0.0322 'International Tables Vol C Tables 4.2.6.8 and 6.1.1.4'
P P 0.2955 0.4335 'International Tables Vol C Tables 4.2.6.8 and 6.1.1.4'
Pt Pt -4.5932 6.9264 'International Tables Vol C Tables 4.2.6.8 and 6.1.1.4'

loop_
_geom_angle_atom_site_label_1
_geom_angle_atom_site_label_2
_geom_angle_atom_site_label_3
_geom_angle
P1 Pt1 P2 92.95(4)
N1 Pt1 P1 169.79(11)
N1 Pt1 P2 94.94(11)
C68 Pt1 P1 96.32(14)
C68 Pt1 P2 157.18(13)
C68 Pt1 N1 78.73(17)
C91 P1 Pt1 106.82(17)
C91 P1 C103 104.2(2)
C97 P1 Pt1 121.52(18)
C97 P1 C91 104.6(2)
C97 P1 C103 103.8(2)
C103 P1 Pt1 114.28(14)
C122 P2 Pt1 106.98(16)
C123 P2 Pt1 109.04(17)
C123 P2 C122 102.9(2)
C123 P2 C129 107.1(2)
C129 P2 Pt1 121.09(16)
C129 P2 C122 108.3(2)
C87 O1 C90 117.8(5)
C74 N1 Pt1 110.7(3)
C74 N1 C78 119.3(4)
C78 N1 Pt1 129.0(3)
C83 N2 C79 117.0(5)
C69 C68 Pt1 131.9(4)
C69 C68 C73 118.0(5)
C73 C68 Pt1 109.2(4)
C70 C69 C68 121.0(5)
C69 C70 C71 120.3(5)
C72 C71 C70 120.2(5)
C71 C72 C73 119.0(5)
C68 C73 C74 117.1(5)
C72 C73 C68 121.5(5)
C72 C73 C74 120.9(5)
N1 C74 C73 113.1(4)
N1 C74 C75 120.4(4)
C75 C74 C73 126.2(5)
C74 C75 C76 120.4(4)
C75 C76 C77 117.1(4)
C75 C76 C84 122.1(4)
C77 C76 C84 120.7(4)
C78 C77 C76 120.4(4)
N1 C78 C77 120.6(4)
N1 C78 C79 118.8(4)
C77 C78 C79 119.9(4)
N2 C79 C78 116.8(4)
N2 C79 C80 123.4(4)
C80 C79 C78 119.1(4)
C81 C80 C79 118.4(5)
C82 C81 C80 118.7(5)
C81 C82 C83 118.3(5)
N2 C83 C82 124.2(5)
C85 C84 C76 120.1(5)
C85 C84 C89 118.3(5)
C89 C84 C76 121.5(5)
C84 C85 C86 122.1(5)
C87 C86 C85 118.3(5)
O1 C87 C86 124.2(5)
O1 C87 C88 115.4(5)
C86 C87 C88 120.3(5)
C89 C88 C87 120.6(5)
C88 C89 C84 120.3(5)
C92 C91 P1 117.5(4)
C96 C91 P1 122.9(4)
C96 C91 C92 119.6(5)
C93 C92 C91 120.6(5)
C92 C93 C94 119.5(5)
C95 C94 C93 120.2(5)
C94 C95 C96 119.9(5)
C91 C96 C95 120.2(5)
C98 C97 P1 121.6(4)
C102 C97 P1 119.4(4)
C102 C97 C98 118.9(5)
C99 C98 C97 119.6(5)
C100 C99 C98 120.6(5)
C99 C100 C101 120.4(5)
C100 C101 C102 119.2(5)
C101 C102 C97 121.3(5)
C104 C103 P1 119.4(4)
C112 C103 P1 120.7(4)
C112 C103 C104 119.7(4)
C105 C104 C103 120.4(5)
C104 C105 C106 122.0(5)
C105 C106 C111 118.7(5)
C107 C106 C105 122.0(5)
C107 C106 C111 119.3(5)
C108 C107 C106 121.3(5)
C107 C108 C109 120.0(5)
C110 C109 C108 120.0(5)
C109 C110 C111 121.7(5)
C106 C111 C110 117.7(5)
C106 C111 C112 119.0(5)
C110 C111 C112 123.1(5)
C103 C112 C111 120.0(4)
C103 C112 C113 123.2(4)
C111 C112 C113 116.5(4)
C114 C113 C112 119.7(4)
C122 C113 C112 119.8(4)
C122 C113 C114 120.1(4)
C115 C114 C113 121.7(5)
C115 C114 C119 118.6(5)
C119 C114 C113 119.7(5)
C116 C115 C114 121.0(5)
C115 C116 C117 120.1(5)
C118 C117 C116 120.9(5)
C117 C118 C119 120.7(5)
C118 C119 C114 118.8(5)
C120 C119 C114 118.8(5)
C120 C119 C118 122.4(5)
C121 C120 C119 121.3(5)
C120 C121 C122 120.6(5)
C113 C122 P2 120.0(4)
C113 C122 C121 119.4(5)
C121 C122 P2 120.3(4)
C124 C123 P2 117.4(4)
C128 C123 P2 123.6(4)
C128 C123 C124 119.0(5)
C125 C124 C123 120.9(5)
C124 C125 C126 119.2(5)
C127 C126 C125 120.4(5)
C126 C127 C128 120.9(5)
C127 C128 C123 119.7(5)
C130 C129 P2 117.4(4)
C130 C129 C134 118.9(5)
C134 C129 P2 123.6(4)
C129 C130 C131 121.3(5)
C132 C131 C130 119.3(5)
C131 C132 C133 119.9(5)
C134 C133 C132 120.4(5)
C133 C134 C129 120.1(5)
P4 Pt2 P3 91.73(4)
N3 Pt2 P3 96.01(11)
N3 Pt2 P4 170.66(11)
C1 Pt2 P3 154.49(13)
C1 Pt2 P4 96.38(14)
C1 Pt2 N3 78.78(17)
C55 P3 Pt2 107.70(16)
C56 P3 Pt2 107.07(16)
C56 P3 C55 104.8(2)
C62 P3 Pt2 125.68(16)
C62 P3 C55 104.7(2)
C62 P3 C56 105.2(2)
C24 P4 Pt2 111.24(19)
C24 P4 C36 101.4(2)
C30 P4 Pt2 116.52(18)
C30 P4 C24 106.2(2)
C30 P4 C36 108.1(2)
C36 P4 Pt2 112.17(15)
C20 O2 C23 116.8(4)
C7 N3 Pt2 110.6(3)
C11 N3 Pt2 128.9(3)
C11 N3 C7 119.5(4)
C16 N4 C12 116.5(5)
C2 C1 Pt2 132.0(4)
C2 C1 C6 117.6(4)
C6 C1 Pt2 109.7(3)
C3 C2 C1 121.4(5)
C2 C3 C4 120.9(5)
C3 C4 C5 119.7(5)
C4 C5 C6 119.6(5)
C1 C6 C7 117.4(5)
C5 C6 C1 120.7(5)
C5 C6 C7 121.2(5)
N3 C7 C6 113.4(4)
N3 C7 C8 120.1(4)
C8 C7 C6 126.3(4)
C7 C8 C9 121.4(4)
C8 C9 C10 116.1(5)
C8 C9 C17 121.7(4)
C10 C9 C17 122.1(5)
C11 C10 C9 120.6(5)
N3 C11 C10 120.6(4)
N3 C11 C12 117.4(4)
C10 C11 C12 121.0(4)
N4 C12 C11 117.1(5)
N4 C12 C13 123.6(5)
C13 C12 C11 118.8(4)
C12 C13 C14 118.9(5)
C13 C14 C15 119.3(5)
C16 C15 C14 118.0(5)
N4 C16 C15 123.7(5)
C18 C17 C9 121.1(4)
C22 C17 C9 121.3(5)
C22 C17 C18 117.6(5)
C19 C18 C17 121.1(5)
C18 C19 C20 120.4(5)
O2 C20 C19 116.6(5)
O2 C20 C21 124.5(5)
C21 C20 C19 118.9(5)
C22 C21 C20 120.2(5)
C21 C22 C17 121.8(5)
C25 C24 P4 119.3(4)
C29 C24 P4 122.1(4)
C29 C24 C25 118.6(5)
C26 C25 C24 120.4(6)
C25 C26 C27 119.6(6)
C28 C27 C26 120.7(6)
C27 C28 C29 119.8(6)
C28 C29 C24 120.7(6)
C31 C30 P4 118.9(4)
C35 C30 P4 122.4(4)
C35 C30 C31 118.7(5)
C32 C31 C30 120.3(5)
C33 C32 C31 120.3(5)
C32 C33 C34 120.0(5)
C33 C34 C35 120.3(5)
C34 C35 C30 120.4(5)
C37 C36 P4 118.1(4)
C45 C36 P4 121.4(4)
C45 C36 C37 120.0(4)
C38 C37 C36 120.2(5)
C37 C38 C39 121.4(5)
C38 C39 C40 121.8(5)
C38 C39 C44 119.1(5)
C40 C39 C44 119.0(5)
C41 C40 C39 120.5(6)
C40 C41 C42 121.2(5)
C43 C42 C41 120.3(5)
C42 C43 C44 121.3(5)
C43 C44 C39 117.8(4)
C43 C44 C45 123.2(5)
C45 C44 C39 118.9(5)
C36 C45 C44 120.3(5)
C36 C45 C46 121.3(4)
C44 C45 C46 118.4(4)
C47 C46 C45 119.4(4)
C55 C46 C45 120.9(4)
C55 C46 C47 119.8(4)
C48 C47 C46 122.0(4)
C52 C47 C46 119.4(5)
C52 C47 C48 118.6(4)
C49 C48 C47 120.4(5)
C48 C49 C50 120.3(5)
C51 C50 C49 120.5(5)
C50 C51 C52 121.4(5)
C51 C52 C47 118.8(5)
C53 C52 C47 118.8(5)
C53 C52 C51 122.4(5)
C54 C53 C52 121.2(5)
C53 C54 C55 120.5(5)
C46 C55 P3 120.2(4)
C46 C55 C54 120.2(5)
C54 C55 P3 119.5(4)
C57 C56 P3 117.0(4)
C61 C56 P3 123.7(4)
C61 C56 C57 119.1(5)
C58 C57 C56 120.4(5)
C57 C58 C59 119.8(5)
C60 C59 C58 119.8(5)
C59 C60 C61 120.2(5)
C56 C61 C60 120.7(5)
C63 C62 P3 118.9(4)
C63 C62 C67 120.0(5)
C67 C62 P3 121.0(4)
C64 C63 C62 119.9(5)
C63 C64 C65 120.0(5)
C64 C65 C66 120.5(5)
C67 C66 C65 120.1(5)
C66 C67 C62 119.6(5)
F1 B1 F2 108.8(6)
F1 B1 F3 109.3(7)
F1 B1 F4 111.9(7)
F3 B1 F2 107.3(6)
F4 B1 F2 110.4(7)
F4 B1 F3 108.9(7)
F6 B2 F5 109.7(5)
F7 B2 F5 108.5(5)
F7 B2 F6 110.2(5)
F7 B2 F8 111.2(5)
F8 B2 F5 109.2(5)
F8 B2 F6 108.0(5)

loop_
_geom_bond_atom_site_label_1
_geom_bond_atom_site_label_2
_geom_bond_distance
Pt1 P1 2.2494(12)
Pt1 P2 2.3506(11)
Pt1 N1 2.113(4)
Pt1 C68 2.066(5)
P1 C91 1.831(5)
P1 C97 1.812(5)
P1 C103 1.832(5)
P2 C122 1.844(5)
P2 C123 1.816(5)
P2 C129 1.819(5)
O1 C87 1.367(7)
O1 C90 1.439(8)
N1 C74 1.358(6)
N1 C78 1.362(6)
N2 C79 1.339(7)
N2 C83 1.335(7)
C68 C69 1.388(7)
C68 C73 1.409(8)
C69 C70 1.385(8)
C70 C71 1.395(8)
C71 C72 1.384(8)
C72 C73 1.396(8)
C73 C74 1.473(7)
C74 C75 1.392(7)
C75 C76 1.394(7)
C76 C77 1.399(7)
C76 C84 1.487(7)
C77 C78 1.382(7)
C78 C79 1.491(7)
C79 C80 1.396(7)
C80 C81 1.396(7)
C81 C82 1.385(8)
C82 C83 1.389(8)
C84 C85 1.390(7)
C84 C89 1.400(7)
C85 C86 1.399(7)
C86 C87 1.389(8)
C87 C88 1.393(8)
C88 C89 1.380(8)
C91 C92 1.396(7)
C91 C96 1.380(7)
C92 C93 1.384(7)
C93 C94 1.394(8)
C94 C95 1.382(8)
C95 C96 1.398(8)
C97 C98 1.399(7)
C97 C102 1.391(8)
C98 C99 1.390(8)
C99 C100 1.379(8)
C100 C101 1.383(8)
C101 C102 1.386(7)
C103 C104 1.422(7)
C103 C112 1.389(7)
C104 C105 1.350(7)
C105 C106 1.409(8)
C106 C107 1.409(7)
C106 C111 1.423(7)
C107 C108 1.365(9)
C108 C109 1.412(8)
C109 C110 1.362(8)
C110 C111 1.424(8)
C111 C112 1.432(7)
C112 C113 1.493(7)
C113 C114 1.426(7)
C113 C122 1.396(7)
C114 C115 1.413(7)
C114 C119 1.425(7)
C115 C116 1.375(7)
C116 C117 1.394(8)
C117 C118 1.364(9)
C118 C119 1.417(7)
C119 C120 1.404(8)
C120 C121 1.382(8)
C121 C122 1.418(8)
C123 C124 1.407(7)
C123 C128 1.398(7)
C124 C125 1.391(7)
C125 C126 1.394(9)
C126 C127 1.377(9)
C127 C128 1.392(7)
C129 C130 1.383(7)
C129 C134 1.392(7)
C130 C131 1.389(8)
C131 C132 1.381(8)
C132 C133 1.391(8)
C133 C134 1.380(8)
Pt2 P3 2.3538(11)
Pt2 P4 2.2460(12)
Pt2 N3 2.112(4)
Pt2 C1 2.068(5)
P3 C55 1.848(5)
P3 C56 1.831(5)
P3 C62 1.807(5)
P4 C24 1.825(6)
P4 C30 1.816(5)
P4 C36 1.842(5)
O2 C20 1.347(7)
O2 C23 1.434(7)
N3 C7 1.362(6)
N3 C11 1.357(6)
N4 C12 1.355(7)
N4 C16 1.348(7)
C1 C2 1.390(7)
C1 C6 1.418(7)
C2 C3 1.381(7)
C3 C4 1.385(8)
C4 C5 1.385(8)
C5 C6 1.407(7)
C6 C7 1.452(7)
C7 C8 1.380(7)
C8 C9 1.399(7)
C9 C10 1.411(7)
C9 C17 1.467(7)
C10 C11 1.380(7)
C11 C12 1.495(7)
C12 C13 1.364(8)
C13 C14 1.379(8)
C14 C15 1.390(8)
C15 C16 1.379(8)
C17 C18 1.413(7)
C17 C22 1.391(7)
C18 C19 1.372(8)
C19 C20 1.407(8)
C20 C21 1.392(8)
C21 C22 1.382(8)
C24 C25 1.396(8)
C24 C29 1.396(8)
C25 C26 1.387(8)
C26 C27 1.392(11)
C27 C28 1.366(11)
C28 C29 1.392(8)
C30 C31 1.407(7)
C30 C35 1.398(8)
C31 C32 1.389(7)
C32 C33 1.384(9)
C33 C34 1.386(9)
C34 C35 1.393(8)
C36 C37 1.427(7)
C36 C45 1.380(7)
C37 C38 1.368(7)
C38 C39 1.405(8)
C39 C40 1.414(8)
C39 C44 1.432(7)
C40 C41 1.369(9)
C41 C42 1.386(9)
C42 C43 1.365(7)
C43 C44 1.426(7)
C44 C45 1.428(7)
C45 C46 1.498(7)
C46 C47 1.441(7)
C46 C55 1.382(7)
C47 C48 1.423(7)
C47 C52 1.422(7)
C48 C49 1.371(8)
C49 C50 1.411(8)
C50 C51 1.345(10)
C51 C52 1.416(7)
C52 C53 1.411(8)
C53 C54 1.376(7)
C54 C55 1.418(7)
C56 C57 1.402(7)
C56 C61 1.378(7)
C57 C58 1.391(8)
C58 C59 1.396(9)
C59 C60 1.380(9)
C60 C61 1.395(8)
C62 C63 1.392(7)
C62 C67 1.407(7)
C63 C64 1.383(8)
C64 C65 1.383(9)
C65 C66 1.393(9)
C66 C67 1.375(8)
F1 B1 1.356(9)
F2 B1 1.388(10)
F3 B1 1.386(10)
F4 B1 1.360(9)
F5 B2 1.392(8)
F6 B2 1.383(8)
F7 B2 1.370(7)
F8 B2 1.374(8)
O3 C135 1.408(8)
